data_1561857
loop_
_publ_author_name
'Sarkar, Sumanta'
'Mumbaraddi, Dundappa'
'Halappa, Pramod'
'Kalsi, Deepti'
'Rayaprol, Sudhindra'
'Peter, Sebastian C.'

_publ_section_title
;
 Structure and physical properties of RE2AgGe3 (RE=Ce, Pr, Nd) compounds
;
_journal_name_full 'Journal of Solid State Chemistry'
_journal_page_first 287
_journal_page_last 295
_journal_paper_doi 10.1016/j.jssc.2015.06.003
_journal_volume 229
_journal_year 2015
_chemical_formula_sum 'Ag1.23 Ge2.77 Pr2'
_chemical_formula_weight 615.69
_chemical_name_common Pr2AgGe3
_space_group_IT_number 141
_space_group_name_Hall '-I 4bd 2'
_space_group_name_H-M_alt 'I 41/a m d :2'
_symmetry_cell_setting tetragonal
_symmetry_space_group_name_H-M 'I 41/a m d :2'
_atom_sites_solution_hydrogens .
_atom_sites_solution_primary direct
_atom_sites_solution_secondary difmap
_audit_creation_method SHELXL-97
_cell_angle_alpha 90.00
_cell_angle_beta 90.00
_cell_angle_gamma 90.00
_cell_formula_units_Z 2
_cell_length_a 4.2401(6)
_cell_length_b 4.2401(6)
_cell_length_c 14.611(3)
_cell_measurement_reflns_used 530
_cell_measurement_temperature 293(2)
_cell_measurement_theta_max 27.2
_cell_measurement_theta_min 5.0
_cell_volume 262.68(8)
_computing_cell_refinement 'SMART APEX II'
_computing_data_collection 'SMART APEX II (Bruker,2010)'
_computing_data_reduction 'SAINT (Bruker,2000)'
_computing_molecular_graphics 'Ortep-3v2 for windows (Farrugia, 1997)'
_computing_publication_material 'PLATON (Spek, 2008)'
_computing_structure_refinement 'SHELXL-97 (Sheldrick, 1997)'
_computing_structure_solution 'SHELXS-97 (Sheldrick, 1990)'
_diffrn_ambient_temperature 293(2)
_diffrn_measured_fraction_theta_full 1.000
_diffrn_measured_fraction_theta_max 1.000
_diffrn_measurement_device_type 'CCD area detector'
_diffrn_measurement_method 'phi and omega scans'
_diffrn_radiation_monochromator graphite
_diffrn_radiation_source 'fine-focus sealed tube'
_diffrn_radiation_type MoK\a
_diffrn_radiation_wavelength 0.71073
_diffrn_reflns_av_R_equivalents 0.0497
_diffrn_reflns_av_sigmaI/netI 0.0378
_diffrn_reflns_limit_h_max 5
_diffrn_reflns_limit_h_min -4
_diffrn_reflns_limit_k_max 5
_diffrn_reflns_limit_k_min -5
_diffrn_reflns_limit_l_max 13
_diffrn_reflns_limit_l_min -18
_diffrn_reflns_number 530
_diffrn_reflns_theta_full 27.21
_diffrn_reflns_theta_max 27.21
_diffrn_reflns_theta_min 5.01
_exptl_absorpt_coefficient_mu 38.303
_exptl_absorpt_correction_T_max 0.216
_exptl_absorpt_correction_T_min 0.050
_exptl_absorpt_correction_type numerical
_exptl_crystal_colour Metallic
_exptl_crystal_density_diffrn 7.747
_exptl_crystal_density_method 'not measured'
_exptl_crystal_description Block
_exptl_crystal_F_000 527
_exptl_crystal_size_max 0.16
_exptl_crystal_size_mid 0.07
_exptl_crystal_size_min 0.04
_refine_diff_density_max 2.330
_refine_diff_density_min -3.219
_refine_diff_density_rms 0.563
_refine_ls_extinction_coef 0.00259(18)
_refine_ls_extinction_expression Fc^*^=kFc[1+0.001xFc^2^\l^3^/sin(2\q)]^-1/4^
_refine_ls_extinction_method SHELXL
_refine_ls_goodness_of_fit_ref 1.441
_refine_ls_hydrogen_treatment .
_refine_ls_matrix_type full
_refine_ls_number_parameters 9
_refine_ls_number_reflns 98
_refine_ls_number_restraints 0
_refine_ls_restrained_S_all 1.441
_refine_ls_R_factor_all 0.0557
_refine_ls_R_factor_gt 0.0506
_refine_ls_shift/su_max 0.000
_refine_ls_shift/su_mean 0.000
_refine_ls_structure_factor_coef Fsqd
_refine_ls_weighting_details 'calc w=1/[\s^2^(Fo^2^)+(0.0000P)^2^+39.3456P] where P=(Fo^2^+2Fc^2^)/3'
_refine_ls_weighting_scheme calc
_refine_ls_wR_factor_gt 0.1128
_refine_ls_wR_factor_ref 0.1165
_reflns_number_gt 84
_reflns_number_total 98
_reflns_threshold_expression >2\s(I)
_cod_data_source_file JSSC-2015-229-287.cif
_cod_data_source_block Pr2AgGe3
_cod_depositor_comments
;
The following automatic conversions were performed:

data item '_exptl_absorpt_correction_type' value 'Numerical' was
changed to 'numerical' in accordance with the built-in table derived
from the CIF Core dictionary named 'cif_core.dic' version 2.4.5 last
updated on 2014-11-21.

data item '_symmetry_cell_setting' value 'Tetragonal' was changed to
'tetragonal' in accordance with the built-in table derived from the
CIF Core dictionary named 'cif_core.dic' version 2.4.5 last updated
on 2014-11-21.

Automatic conversion script
Id: cif_fix_values 8369 2020-08-20 11:38:08Z andrius 
;
_cod_original_sg_symbol_H-M I41/amd
_cod_database_code 1561857

loop_
_symmetry_equiv_pos_as_xyz
'x, y, z'
'-x+1/2, -y, z+1/2'
'-y+1/4, x+3/4, z+1/4'
'y+1/4, -x+1/4, z+3/4'
'-x+1/2, y, -z+1/2'
'x, -y, -z'
'y+1/4, x+3/4, -z+1/4'
'-y+1/4, -x+1/4, -z+3/4'
'x+1/2, y+1/2, z+1/2'
'-x+1, -y+1/2, z+1'
'-y+3/4, x+5/4, z+3/4'
'y+3/4, -x+3/4, z+5/4'
'-x+1, y+1/2, -z+1'
'x+1/2, -y+1/2, -z+1/2'
'y+3/4, x+5/4, -z+3/4'
'-y+3/4, -x+3/4, -z+5/4'
'-x, -y, -z'
'x-1/2, y, -z-1/2'
'y-1/4, -x-3/4, -z-1/4'
'-y-1/4, x-1/4, -z-3/4'
'x-1/2, -y, z-1/2'
'-x, y, z'
'-y-1/4, -x-3/4, z-1/4'
'y-1/4, x-1/4, z-3/4'
'-x+1/2, -y+1/2, -z+1/2'
'x, y+1/2, -z'
'y+1/4, -x-1/4, -z+1/4'
'-y+1/4, x+1/4, -z-1/4'
'x, -y+1/2, z'
'-x+1/2, y+1/2, z+1/2'
'-y+1/4, -x-1/4, z+1/4'
'y+1/4, x+1/4, z-1/4'

loop_
_atom_site_label
_atom_site_type_symbol
_atom_site_fract_x
_atom_site_fract_y
_atom_site_fract_z
_atom_site_U_iso_or_equiv
_atom_site_adp_type
_atom_site_occupancy
_atom_site_symmetry_multiplicity
_atom_site_calc_flag
_atom_site_refinement_flags
_atom_site_disorder_assembly
_atom_site_disorder_group
Pr1 Pr 0.0000 0.7500 0.1250 0.01931(15) Uani 1 8 d S . .
Ge1 Ge 0.0000 0.2500 0.29188(8) 0.0387(3) Uani 0.692(8) 4 d SP . .
Ag1 Ag 0.0000 0.2500 0.29188(8) 0.0387(3) Uani 0.308(8) 4 d SP . .

loop_
_atom_site_aniso_label
_atom_site_aniso_U_11
_atom_site_aniso_U_22
_atom_site_aniso_U_33
_atom_site_aniso_U_23
_atom_site_aniso_U_13
_atom_site_aniso_U_12
Pr1 0.01569(18) 0.01569(18) 0.0265(3) 0.000 0.000 0.000
Ge1 0.0342(6) 0.0374(6) 0.0446(6) 0.000 0.000 0.000
Ag1 0.0342(6) 0.0374(6) 0.0446(6) 0.000 0.000 0.000

loop_
_atom_type_symbol
_atom_type_description
_atom_type_scat_dispersion_real
_atom_type_scat_dispersion_imag
_atom_type_scat_source
Ge Ge 0.1547 1.8001 'International Tables Vol C Tables 4.2.6.8 and 6.1.1.4'
Ag Ag -0.8971 1.1015 'International Tables Vol C Tables 4.2.6.8 and 6.1.1.4'
Pr Pr -0.2180 2.8214 'International Tables Vol C Tables 4.2.6.8 and 6.1.1.4'

loop_
_geom_angle_atom_site_label_1
_geom_angle_atom_site_label_2
_geom_angle_atom_site_label_3
_geom_angle
_geom_angle_site_symmetry_1
_geom_angle_site_symmetry_3
Ag1 Pr1 Ag1 124.713(19) 27_465 1_565
Ag1 Pr1 Ge1 0.00(3) 27_465 27_465
Ag1 Pr1 Ge1 124.713(19) 1_565 27_465
Ag1 Pr1 Ge1 124.713(19) 27_465 1_565
Ag1 Pr1 Ge1 0.00(3) 1_565 1_565
Ge1 Pr1 Ge1 124.713(19) 27_465 1_565
Ag1 Pr1 Ag1 82.01(3) 27_465 27_565
Ag1 Pr1 Ag1 124.713(19) 1_565 27_565
Ge1 Pr1 Ag1 82.01(3) 27_465 27_565
Ge1 Pr1 Ag1 124.713(19) 1_565 27_565
Ag1 Pr1 Ge1 82.01(3) 27_465 27_565
Ag1 Pr1 Ge1 124.713(19) 1_565 27_565
Ge1 Pr1 Ge1 82.01(3) 27_465 27_565
Ge1 Pr1 Ge1 124.713(19) 1_565 27_565
Ag1 Pr1 Ge1 0.00(3) 27_565 27_565
Ag1 Pr1 Ge1 124.713(19) 27_465 .
Ag1 Pr1 Ge1 82.01(3) 1_565 .
Ge1 Pr1 Ge1 124.713(19) 27_465 .
Ge1 Pr1 Ge1 82.01(3) 1_565 .
Ag1 Pr1 Ge1 124.713(19) 27_565 .
Ge1 Pr1 Ge1 124.713(19) 27_565 .
Ag1 Pr1 Ge1 135.507(19) 27_465 25_565
Ag1 Pr1 Ge1 44.493(19) 1_565 25_565
Ge1 Pr1 Ge1 135.507(19) 27_465 25_565
Ge1 Pr1 Ge1 44.493(19) 1_565 25_565
Ag1 Pr1 Ge1 81.562(12) 27_565 25_565
Ge1 Pr1 Ge1 81.562(12) 27_565 25_565
Ge1 Pr1 Ge1 98.438(12) . 25_565
Ag1 Pr1 Ag1 44.493(19) 27_465 11_444
Ag1 Pr1 Ag1 135.507(19) 1_565 11_444
Ge1 Pr1 Ag1 44.493(19) 27_465 11_444
Ge1 Pr1 Ag1 135.507(19) 1_565 11_444
Ag1 Pr1 Ag1 98.438(12) 27_565 11_444
Ge1 Pr1 Ag1 98.438(12) 27_565 11_444
Ge1 Pr1 Ag1 81.562(12) . 11_444
Ge1 Pr1 Ag1 180.0 25_565 11_444
Ag1 Pr1 Ag1 135.507(19) 27_465 25_565
Ag1 Pr1 Ag1 44.493(19) 1_565 25_565
Ge1 Pr1 Ag1 135.507(19) 27_465 25_565
Ge1 Pr1 Ag1 44.493(19) 1_565 25_565
Ag1 Pr1 Ag1 81.562(12) 27_565 25_565
Ge1 Pr1 Ag1 81.562(12) 27_565 25_565
Ge1 Pr1 Ag1 98.438(12) . 25_565
Ge1 Pr1 Ag1 0.00(4) 25_565 25_565
Ag1 Pr1 Ag1 180.00(4) 11_444 25_565
Ag1 Pr1 Ge1 44.493(19) 27_465 11_444
Ag1 Pr1 Ge1 135.507(19) 1_565 11_444
Ge1 Pr1 Ge1 44.493(19) 27_465 11_444
Ge1 Pr1 Ge1 135.507(19) 1_565 11_444
Ag1 Pr1 Ge1 98.438(12) 27_565 11_444
Ge1 Pr1 Ge1 98.438(12) 27_565 11_444
Ge1 Pr1 Ge1 81.562(12) . 11_444
Ge1 Pr1 Ge1 180.0 25_565 11_444
Ag1 Pr1 Ge1 0.00(4) 11_444 11_444
Ag1 Pr1 Ge1 180.0 25_565 11_444
Ag1 Ge1 Ge1 0.0 19_566 19_566
Ag1 Ge1 Ag1 120.00(5) 19_566 25_455
Ge1 Ge1 Ag1 120.00(5) 19_566 25_455
Ag1 Ge1 Ge1 120.00(5) 19_566 25_455
Ge1 Ge1 Ge1 120.00(5) 19_566 25_455
Ag1 Ge1 Ge1 0.00(5) 25_455 25_455
Ag1 Ge1 Ag1 120.00(5) 19_566 25
Ge1 Ge1 Ag1 120.00(5) 19_566 25
Ag1 Ge1 Ag1 120.01(9) 25_455 25
Ge1 Ge1 Ag1 120.01(9) 25_455 25
Ag1 Ge1 Ge1 120.00(5) 19_566 25
Ge1 Ge1 Ge1 120.00(5) 19_566 25
Ag1 Ge1 Ge1 120.01(9) 25_455 25
Ge1 Ge1 Ge1 120.01(9) 25_455 25
Ag1 Ge1 Ge1 0.00(5) 25 25
Ag1 Ge1 Pr1 138.993(15) 19_566 1_545
Ge1 Ge1 Pr1 138.993(15) 19_566 1_545
Ag1 Ge1 Pr1 67.83(4) 25_455 1_545
Ge1 Ge1 Pr1 67.83(4) 25_455 1_545
Ag1 Ge1 Pr1 67.83(4) 25 1_545
Ge1 Ge1 Pr1 67.83(4) 25 1_545
Ag1 Ge1 Pr1 138.993(15) 19_566 .
Ge1 Ge1 Pr1 138.993(15) 19_566 .
Ag1 Ge1 Pr1 67.83(4) 25_455 .
Ge1 Ge1 Pr1 67.83(4) 25_455 .
Ag1 Ge1 Pr1 67.83(4) 25 .
Ge1 Ge1 Pr1 67.83(4) 25 .
Pr1 Ge1 Pr1 82.01(3) 1_545 .
Ag1 Ge1 Pr1 67.95(2) 19_566 25_565
Ge1 Ge1 Pr1 67.95(2) 19_566 25_565
Ag1 Ge1 Pr1 139.051(7) 25_455 25_565
Ge1 Ge1 Pr1 139.051(7) 25_455 25_565
Ag1 Ge1 Pr1 67.67(2) 25 25_565
Ge1 Ge1 Pr1 67.67(2) 25 25_565
Pr1 Ge1 Pr1 135.507(19) 1_545 25_565
Pr1 Ge1 Pr1 81.562(12) . 25_565
Ag1 Ge1 Pr1 67.95(2) 19_566 25_455
Ge1 Ge1 Pr1 67.95(2) 19_566 25_455
Ag1 Ge1 Pr1 67.67(2) 25_455 25_455
Ge1 Ge1 Pr1 67.67(2) 25_455 25_455
Ag1 Ge1 Pr1 139.051(7) 25 25_455
Ge1 Ge1 Pr1 139.051(7) 25 25_455
Pr1 Ge1 Pr1 81.562(12) 1_545 25_455
Pr1 Ge1 Pr1 135.507(19) . 25_455
Pr1 Ge1 Pr1 135.90(4) 25_565 25_455
Ag1 Ge1 Pr1 67.95(2) 19_566 25
Ge1 Ge1 Pr1 67.95(2) 19_566 25
Ag1 Ge1 Pr1 139.051(7) 25_455 25
Ge1 Ge1 Pr1 139.051(7) 25_455 25
Ag1 Ge1 Pr1 67.67(2) 25 25
Ge1 Ge1 Pr1 67.67(2) 25 25
Pr1 Ge1 Pr1 81.562(12) 1_545 25
Pr1 Ge1 Pr1 135.507(19) . 25
Pr1 Ge1 Pr1 81.898(14) 25_565 25
Pr1 Ge1 Pr1 81.898(14) 25_455 25
Ag1 Ge1 Pr1 67.95(2) 19_566 25_465
Ge1 Ge1 Pr1 67.95(2) 19_566 25_465
Ag1 Ge1 Pr1 67.67(2) 25_455 25_465
Ge1 Ge1 Pr1 67.67(2) 25_455 25_465
Ag1 Ge1 Pr1 139.051(7) 25 25_465
Ge1 Ge1 Pr1 139.051(7) 25 25_465
Pr1 Ge1 Pr1 135.507(19) 1_545 25_465
Pr1 Ge1 Pr1 81.562(12) . 25_465
Pr1 Ge1 Pr1 81.898(14) 25_565 25_465
Pr1 Ge1 Pr1 81.898(14) 25_455 25_465
Pr1 Ge1 Pr1 135.90(4) 25 25_465

loop_
_geom_bond_atom_site_label_1
_geom_bond_atom_site_label_2
_geom_bond_distance
_geom_bond_site_symmetry_2
Pr1 Ag1 3.2311(10) 27_465
Pr1 Ag1 3.2311(10) 1_565
Pr1 Ge1 3.2311(10) 27_465
Pr1 Ge1 3.2311(10) 1_565
Pr1 Ag1 3.2311(10) 27_565
Pr1 Ge1 3.2311(10) 27_565
Pr1 Ge1 3.2311(10) .
Pr1 Ge1 3.2348(6) 25_565
Pr1 Ag1 3.2348(6) 11_444
Pr1 Ag1 3.2348(6) 25_565
Pr1 Ge1 3.2348(6) 11_444
Ge1 Ag1 2.429(2) 19_566
Ge1 Ge1 2.429(2) 19_566
Ge1 Ag1 2.4479(12) 25_455
Ge1 Ge1 2.4479(12) 25_455
Ge1 Ag1 2.4479(12) 25
Ge1 Ge1 2.4479(12) 25
Ge1 Pr1 3.2311(10) 1_545
Ge1 Pr1 3.2348(6) 25_565
Ge1 Pr1 3.2348(6) 25_455
Ge1 Pr1 3.2348(6) 25
Ge1 Pr1 3.2348(6) 25_465
